data_1571706
loop_
_publ_author_name
'Fortis-Valera, Monserrat'
'Arroyo-Carmona, Rosa Elena'
'P\'erez-Ben\'itez, Aar\'on'
'Bern\`es, Sylvain'

_publ_section_title
;
 Chlorido(2-{(2-hydroxyethyl)[tris(hydroxymethyl)methyl]amino}ethanolato-\k5
 N,O,O&#x2032;,O&#x2032;&#x2032;,O&#x2032;&#x2032;&#x2032;)copper(II)
;
_journal_coeditor_code WM4213
_journal_issue 5
_journal_name_full IUCrData
_journal_paper_doi 10.1107/S2414314624004395
_journal_volume 9
_journal_year 2024
_chemical_formula_iupac '[Cu (C8 H18 N O5) Cl]'
_chemical_formula_moiety 'C8 H18 Cl Cu N O5'
_chemical_formula_sum 'C8 H18 Cl Cu N O5'
_chemical_formula_weight 307.22
_chemical_melting_point 435
_chemical_name_systematic
Chlorido(2-{(2-hydroxyethyl)[tris(hydroxymethyl)methyl]amino}ethanolato-\k^5^<i>N</i>,<i>O</i>,<i>O</i>',<i>O</i>'',<i>O</i>''')copper(II)
_space_group_crystal_system monoclinic
_space_group_IT_number 14
_space_group_name_Hall '-P 2yn'
_space_group_name_H-M_alt 'P 1 21/n 1'
_atom_sites_solution_hydrogens mixed
_atom_sites_solution_primary dual
_atom_sites_solution_secondary difmap
_audit_creation_method SHELXL-2019/3
_cell_angle_alpha 90
_cell_angle_beta 94.366(12)
_cell_angle_gamma 90
_cell_formula_units_Z 4
_cell_length_a 7.2605(9)
_cell_length_b 10.4221(14)
_cell_length_c 14.668(2)
_cell_measurement_reflns_used 1395
_cell_measurement_temperature 109(2)
_cell_measurement_theta_max 29.5682
_cell_measurement_theta_min 3.4034
_cell_volume 1106.7(3)
_computing_cell_refinement
;
CrysAlisPro (Rigaku OD, 2022)
;
_computing_data_collection
;
CrysAlisPro (Rigaku OD, 2022)
;
_computing_data_reduction
;
CrysAlisPro (Rigaku OD, 2022)
;
_computing_molecular_graphics
;
XP in SHELXTL-Plus (Sheldrick, 2008) and Mercury (Macrae <i>et al.</i>,
2020)
;
_computing_publication_material
;
PublCif (Westrip, 2010)
;
_computing_structure_refinement
;
<i>SHELXL2018/3</i> (Sheldrick, 2015b)
;
_computing_structure_solution
;
<i>SHELXT2018/2</i> (Sheldrick, 2015a)
;
_diffrn_ambient_temperature 109(2)
_diffrn_detector 'CCD plate'
_diffrn_detector_area_resol_mean 10.4685
_diffrn_measured_fraction_theta_full 0.998
_diffrn_measured_fraction_theta_max 0.832
_diffrn_measurement_device_type 'Xcalibur, Atlas, Gemini'
_diffrn_measurement_method '\w scans'
_diffrn_radiation_monochromator graphite
_diffrn_radiation_source 'Enhance (Mo) X-ray Source'
_diffrn_radiation_type MoK\a
_diffrn_radiation_wavelength 0.71073
_diffrn_reflns_av_R_equivalents 0.0462
_diffrn_reflns_av_unetI/netI 0.0636
_diffrn_reflns_limit_h_max 10
_diffrn_reflns_limit_h_min -9
_diffrn_reflns_limit_k_max 13
_diffrn_reflns_limit_k_min -14
_diffrn_reflns_limit_l_max 18
_diffrn_reflns_limit_l_min -18
_diffrn_reflns_number 5523
_diffrn_reflns_theta_full 25.242
_diffrn_reflns_theta_max 29.568
_diffrn_reflns_theta_min 3.403
_exptl_absorpt_coefficient_mu 2.220
_exptl_absorpt_correction_T_max 0.917
_exptl_absorpt_correction_T_min 0.848
_exptl_absorpt_correction_type analytical
_exptl_absorpt_process_details
;
(CrysAlisPro; Rigaku OD, 2022)
;
_exptl_crystal_colour blue
_exptl_crystal_density_diffrn 1.844
_exptl_crystal_description prism
_exptl_crystal_F_000 636
_exptl_crystal_size_max 0.173
_exptl_crystal_size_mid 0.060
_exptl_crystal_size_min 0.040
_refine_diff_density_max 1.183
_refine_diff_density_min -1.174
_refine_ls_extinction_method none
_refine_ls_goodness_of_fit_ref 1.046
_refine_ls_hydrogen_treatment mixed
_refine_ls_matrix_type full
_refine_ls_number_constraints 0
_refine_ls_number_parameters 157
_refine_ls_number_reflns 2582
_refine_ls_number_restraints 4
_refine_ls_restrained_S_all 1.046
_refine_ls_R_factor_all 0.0655
_refine_ls_R_factor_gt 0.0475
_refine_ls_shift/su_max 0.001
_refine_ls_shift/su_mean 0.000
_refine_ls_structure_factor_coef Fsqd
_refine_ls_weighting_details 'w=1/[\s^2^(Fo^2^)+(0.0646P)^2^] where P=(Fo^2^+2Fc^2^)/3'
_refine_ls_weighting_scheme calc
_refine_ls_wR_factor_gt 0.1144
_refine_ls_wR_factor_ref 0.1299
_reflns_number_gt 2002
_reflns_number_total 2582
_reflns_threshold_expression 'I > 2\s(I)'
_cod_data_source_file wm4213.cif
_cod_data_source_block I
_cod_original_sg_symbol_H-M 'P 21/n'
_cod_database_code 1571706
_shelx_estimated_absorpt_t_min 0.700
_shelx_estimated_absorpt_t_max 0.916

loop_
_space_group_symop_operation_xyz
'x, y, z'
'-x+1/2, y+1/2, -z+1/2'
'-x, -y, -z'
'x-1/2, -y-1/2, z-1/2'

loop_
_atom_site_type_symbol
_atom_site_label
_atom_site_fract_x
_atom_site_fract_y
_atom_site_fract_z
_atom_site_U_iso_or_equiv
_atom_site_adp_type
_atom_site_calc_flag
_atom_site_occupancy
_atom_site_disorder_assembly
_atom_site_disorder_group
Cu Cu1 0.22842(5) 0.75373(4) 0.75931(3) 0.00775(16) Uani d 1 . .
Cl Cl1 0.31899(12) 0.76196(8) 0.61387(6) 0.0145(2) Uani d 1 . .
O O1 0.2269(3) 0.8024(2) 1.09572(16) 0.0130(5) Uani d 1 . .
H H1 0.116(3) 0.790(4) 1.103(3) 0.019 Uiso d 1 . .
O O2 0.3908(3) 0.6168(2) 0.80600(16) 0.0096(5) Uani d 1 . .
H H2 0.407(5) 0.539(2) 0.790(3) 0.014 Uiso d 1 . .
O O3 0.4592(3) 0.8730(2) 0.84389(17) 0.0143(5) Uani d 1 . .
H H3 0.462(5) 0.9507(19) 0.836(3) 0.022 Uiso d 1 . .
O O4 -0.0338(3) 0.6104(2) 0.72784(16) 0.0104(5) Uani d 1 . .
H H4 -0.113(4) 0.641(4) 0.692(2) 0.016 Uiso d 1 . .
O O5 0.0620(3) 0.8995(2) 0.74310(16) 0.0111(5) Uani d 1 . .
N N1 0.1319(4) 0.7390(2) 0.8869(2) 0.0075(6) Uani d 1 . .
C C1 0.3128(5) 0.7294(3) 0.9443(2) 0.0080(7) Uani d 1 . .
C C2 0.2964(5) 0.6976(3) 1.0446(2) 0.0121(7) Uani d 1 . .
H H2A 0.213089 0.622927 1.048817 0.015 Uiso calc 1 . .
H H2B 0.419525 0.672641 1.072706 0.015 Uiso calc 1 . .
C C3 0.4235(4) 0.6194(3) 0.9021(2) 0.0109(7) Uani d 1 . .
H H3A 0.557130 0.631837 0.918562 0.013 Uiso calc 1 . .
H H3B 0.386836 0.536144 0.927768 0.013 Uiso calc 1 . .
C C4 0.4244(4) 0.8542(3) 0.9372(2) 0.0104(7) Uani d 1 . .
H H4A 0.353726 0.927666 0.959330 0.012 Uiso calc 1 . .
H H4B 0.542532 0.847779 0.975361 0.012 Uiso calc 1 . .
C C5 0.0232(4) 0.6181(3) 0.8917(2) 0.0096(7) Uani d 1 . .
H H5A -0.039617 0.617991 0.949336 0.012 Uiso calc 1 . .
H H5B 0.109414 0.544400 0.893907 0.012 Uiso calc 1 . .
C C6 -0.1206(4) 0.5993(3) 0.8123(2) 0.0118(7) Uani d 1 . .
H H6A -0.178021 0.513531 0.816363 0.014 Uiso calc 1 . .
H H6B -0.218735 0.664857 0.814672 0.014 Uiso calc 1 . .
C C7 0.0172(4) 0.8544(3) 0.9019(2) 0.0094(7) Uani d 1 . .
H H7A 0.095096 0.922177 0.932473 0.011 Uiso calc 1 . .
H H7B -0.081487 0.832157 0.942142 0.011 Uiso calc 1 . .
C C8 -0.0692(4) 0.9044(3) 0.8101(2) 0.0114(7) Uani d 1 . .
H H8A -0.177933 0.851406 0.789966 0.014 Uiso calc 1 . .
H H8B -0.111298 0.993927 0.817219 0.014 Uiso calc 1 . .

loop_
_atom_site_aniso_label
_atom_site_aniso_U_11
_atom_site_aniso_U_22
_atom_site_aniso_U_33
_atom_site_aniso_U_12
_atom_site_aniso_U_13
_atom_site_aniso_U_23
Cu1 0.0099(3) 0.0069(2) 0.0065(2) 0.00093(15) 0.00096(17) 0.00036(15)
Cl1 0.0135(4) 0.0219(5) 0.0084(4) 0.0024(3) 0.0025(3) 0.0011(3)
O1 0.0108(11) 0.0173(13) 0.0108(13) -0.0005(11) 0.0007(9) -0.0040(11)
O2 0.0163(11) 0.0046(11) 0.0080(12) 0.0047(10) 0.0018(9) -0.0025(10)
O3 0.0218(12) 0.0108(11) 0.0110(13) -0.0061(11) 0.0049(10) 0.0006(11)
O4 0.0128(11) 0.0111(12) 0.0073(12) -0.0009(10) -0.0007(9) 0.0000(10)
O5 0.0154(11) 0.0085(11) 0.0100(12) 0.0031(10) 0.0037(9) 0.0011(10)
N1 0.0095(13) 0.0039(13) 0.0088(14) 0.0006(10) -0.0011(11) -0.0011(11)
C1 0.0085(15) 0.0082(15) 0.0070(16) -0.0009(13) -0.0022(12) -0.0015(13)
C2 0.0128(16) 0.0119(16) 0.0114(18) 0.0007(14) -0.0012(13) -0.0009(15)
C3 0.0114(15) 0.0090(16) 0.0121(18) 0.0007(14) -0.0011(12) 0.0020(14)
C4 0.0120(15) 0.0078(16) 0.0112(18) -0.0019(14) 0.0001(12) -0.0028(13)
C5 0.0119(15) 0.0090(15) 0.0075(16) -0.0004(14) -0.0013(12) 0.0018(14)
C6 0.0137(15) 0.0113(16) 0.0101(17) -0.0055(14) -0.0015(12) 0.0021(14)
C7 0.0102(15) 0.0105(16) 0.0076(17) 0.0038(13) 0.0010(12) 0.0011(13)
C8 0.0124(15) 0.0115(16) 0.0102(17) 0.0004(14) 0.0012(12) 0.0014(14)

loop_
_atom_type_symbol
_atom_type_description
_atom_type_scat_dispersion_real
_atom_type_scat_dispersion_imag
_atom_type_scat_source
C C 0.0033 0.0016 'International Tables Vol C Tables 4.2.6.8 and 6.1.1.4'
H H 0.0000 0.0000 'International Tables Vol C Tables 4.2.6.8 and 6.1.1.4'
Cl Cl 0.1484 0.1585 'International Tables Vol C Tables 4.2.6.8 and 6.1.1.4'
Cu Cu 0.3201 1.2651 'International Tables Vol C Tables 4.2.6.8 and 6.1.1.4'
N N 0.0061 0.0033 'International Tables Vol C Tables 4.2.6.8 and 6.1.1.4'
O O 0.0106 0.0060 'International Tables Vol C Tables 4.2.6.8 and 6.1.1.4'

loop_
_exptl_crystal_face_index_h
_exptl_crystal_face_index_k
_exptl_crystal_face_index_l
_exptl_crystal_face_perp_dist
0 12 -13 0.0200
0 -12 13 0.0200
-10 -3 1 0.0773
10 3 -1 0.0773
0 8 17 0.0299
0 -8 -17 0.0299

loop_
_geom_angle_atom_site_label_1
_geom_angle_atom_site_label_2
_geom_angle_atom_site_label_3
_geom_angle_site_symmetry_1
_geom_angle_site_symmetry_3
_geom_angle
_geom_angle_publ_flag
O2 Cu1 O5 . . 166.42(10) ?
O2 Cu1 N1 . . 82.17(10) ?
O5 Cu1 N1 . . 85.29(10) ?
O2 Cu1 Cl1 . . 98.45(7) ?
O5 Cu1 Cl1 . . 94.41(7) ?
N1 Cu1 Cl1 . . 176.13(8) ?
O2 Cu1 O3 . . 79.29(9) ?
O5 Cu1 O3 . . 93.57(9) ?
N1 Cu1 O3 . . 80.70(10) ?
Cl1 Cu1 O3 . . 103.18(7) ?
O2 Cu1 O4 . . 93.48(9) ?
O5 Cu1 O4 . . 89.25(9) ?
N1 Cu1 O4 . . 79.10(10) ?
Cl1 Cu1 O4 . . 97.04(6) ?
O3 Cu1 O4 . . 159.29(9) ?
C2 O1 H1 . . 110(3) ?
C3 O2 Cu1 . . 112.91(19) ?
C3 O2 H2 . . 106(3) ?
Cu1 O2 H2 . . 134(3) ?
C4 O3 Cu1 . . 105.16(18) ?
C4 O3 H3 . . 106(3) ?
Cu1 O3 H3 . . 118(3) ?
C6 O4 Cu1 . . 105.88(18) ?
C6 O4 H4 . . 105(3) ?
Cu1 O4 H4 . . 113(3) ?
C8 O5 Cu1 . . 112.74(19) ?
C7 N1 C5 . . 111.8(3) ?
C7 N1 C1 . . 116.3(3) ?
C5 N1 C1 . . 111.1(2) ?
C7 N1 Cu1 . . 107.9(2) ?
C5 N1 Cu1 . . 109.0(2) ?
C1 N1 Cu1 . . 99.8(2) ?
N1 C1 C2 . . 115.2(3) ?
N1 C1 C4 . . 110.3(3) ?
C2 C1 C4 . . 109.3(3) ?
N1 C1 C3 . . 106.3(3) ?
C2 C1 C3 . . 107.7(3) ?
C4 C1 C3 . . 107.8(3) ?
O1 C2 C1 . . 113.2(3) ?
O1 C2 H2A . . 108.9 ?
C1 C2 H2A . . 108.9 ?
O1 C2 H2B . . 108.9 ?
C1 C2 H2B . . 108.9 ?
H2A C2 H2B . . 107.7 ?
O2 C3 C1 . . 111.0(3) ?
O2 C3 H3A . . 109.4 ?
C1 C3 H3A . . 109.4 ?
O2 C3 H3B . . 109.4 ?
C1 C3 H3B . . 109.4 ?
H3A C3 H3B . . 108.0 ?
O3 C4 C1 . . 108.3(3) ?
O3 C4 H4A . . 110.0 ?
C1 C4 H4A . . 110.0 ?
O3 C4 H4B . . 110.0 ?
C1 C4 H4B . . 110.0 ?
H4A C4 H4B . . 108.4 ?
N1 C5 C6 . . 114.1(3) ?
N1 C5 H5A . . 108.7 ?
C6 C5 H5A . . 108.7 ?
N1 C5 H5B . . 108.7 ?
C6 C5 H5B . . 108.7 ?
H5A C5 H5B . . 107.6 ?
O4 C6 C5 . . 109.3(3) ?
O4 C6 H6A . . 109.8 ?
C5 C6 H6A . . 109.8 ?
O4 C6 H6B . . 109.8 ?
C5 C6 H6B . . 109.8 ?
H6A C6 H6B . . 108.3 ?
N1 C7 C8 . . 109.9(3) ?
N1 C7 H7A . . 109.7 ?
C8 C7 H7A . . 109.7 ?
N1 C7 H7B . . 109.7 ?
C8 C7 H7B . . 109.7 ?
H7A C7 H7B . . 108.2 ?
O5 C8 C7 . . 110.1(3) ?
O5 C8 H8A . . 109.6 ?
C7 C8 H8A . . 109.6 ?
O5 C8 H8B . . 109.6 ?
C7 C8 H8B . . 109.6 ?
H8A C8 H8B . . 108.1 ?

loop_
_geom_bond_atom_site_label_1
_geom_bond_atom_site_label_2
_geom_bond_site_symmetry_2
_geom_bond_distance
_geom_bond_publ_flag
Cu1 O2 . 1.943(2) ?
Cu1 O5 . 1.944(2) ?
Cu1 N1 . 2.054(3) ?
Cu1 Cl1 . 2.2812(10) ?
Cu1 O3 . 2.361(3) ?
Cu1 O4 . 2.436(2) ?
O1 C2 . 1.438(4) ?
O1 H1 . 0.833(19) ?
O2 C3 . 1.412(4) ?
O2 H2 . 0.856(19) ?
O3 C4 . 1.425(4) ?
O3 H3 . 0.818(19) ?
O4 C6 . 1.437(4) ?
O4 H4 . 0.819(18) ?
O5 C8 . 1.420(4) ?
N1 C7 . 1.489(4) ?
N1 C5 . 1.491(4) ?
N1 C1 . 1.509(4) ?
C1 C2 . 1.522(5) ?
C1 C4 . 1.540(4) ?
C1 C3 . 1.556(5) ?
C2 H2A . 0.9900 ?
C2 H2B . 0.9900 ?
C3 H3A . 0.9900 ?
C3 H3B . 0.9900 ?
C4 H4A . 0.9900 ?
C4 H4B . 0.9900 ?
C5 C6 . 1.516(4) ?
C5 H5A . 0.9900 ?
C5 H5B . 0.9900 ?
C6 H6A . 0.9900 ?
C6 H6B . 0.9900 ?
C7 C8 . 1.534(5) ?
C7 H7A . 0.9900 ?
C7 H7B . 0.9900 ?
C8 H8A . 0.9900 ?
C8 H8B . 0.9900 ?

loop_
_geom_hbond_atom_site_label_D
_geom_hbond_atom_site_label_H
_geom_hbond_atom_site_label_A
_geom_hbond_site_symmetry_A
_geom_hbond_distance_DH
_geom_hbond_distance_HA
_geom_hbond_distance_DA
_geom_hbond_angle_DHA
_geom_hbond_publ_flag
O1 H1 Cl1 4_576 0.833(19) 2.24(2) 3.068(2) 174(4) yes
O2 H2 O5 2_546 0.856(19) 1.553(19) 2.408(3) 178(4) yes
O3 H3 O4 2_556 0.818(19) 2.00(2) 2.758(3) 154(4) yes
O4 H4 O1 4_575 0.819(18) 1.85(2) 2.663(3) 171(4) yes
C4 H4B Cl1 4_676 0.99 2.97 3.906(3) 157.3 no
C5 H5A Cl1 4_576 0.99 2.97 3.887(4) 154.6 no
C7 H7B Cl1 4_576 0.99 2.85 3.727(3) 148.4 no
C8 H8B O1 3_577 0.99 2.65 3.577(4) 156.8 no

loop_
_geom_torsion_atom_site_label_1
_geom_torsion_atom_site_label_2
_geom_torsion_atom_site_label_3
_geom_torsion_atom_site_label_4
_geom_torsion_site_symmetry_1
_geom_torsion_site_symmetry_2
_geom_torsion_site_symmetry_3
_geom_torsion_site_symmetry_4
_geom_torsion
_geom_torsion_publ_flag
C7 N1 C1 C2 . . . . 72.7(4) ?
C5 N1 C1 C2 . . . . -56.7(4) ?
Cu1 N1 C1 C2 . . . . -171.5(2) ?
C7 N1 C1 C4 . . . . -51.5(4) ?
C5 N1 C1 C4 . . . . 179.1(3) ?
Cu1 N1 C1 C4 . . . . 64.2(3) ?
C7 N1 C1 C3 . . . . -168.1(3) ?
C5 N1 C1 C3 . . . . 62.5(3) ?
Cu1 N1 C1 C3 . . . . -52.3(3) ?
N1 C1 C2 O1 . . . . -72.4(3) ?
C4 C1 C2 O1 . . . . 52.4(4) ?
C3 C1 C2 O1 . . . . 169.2(2) ?
Cu1 O2 C3 C1 . . . . 2.2(3) ?
N1 C1 C3 O2 . . . . 35.5(3) ?
C2 C1 C3 O2 . . . . 159.4(3) ?
C4 C1 C3 O2 . . . . -82.8(3) ?
Cu1 O3 C4 C1 . . . . 22.4(3) ?
N1 C1 C4 O3 . . . . -60.1(3) ?
C2 C1 C4 O3 . . . . 172.3(3) ?
C3 C1 C4 O3 . . . . 55.5(3) ?
C7 N1 C5 C6 . . . . 69.7(4) ?
C1 N1 C5 C6 . . . . -158.5(3) ?
Cu1 N1 C5 C6 . . . . -49.5(3) ?
Cu1 O4 C6 C5 . . . . -28.5(3) ?
N1 C5 C6 O4 . . . . 53.5(4) ?
C5 N1 C7 C8 . . . . -91.3(3) ?
C1 N1 C7 C8 . . . . 139.7(3) ?
Cu1 N1 C7 C8 . . . . 28.6(3) ?
Cu1 O5 C8 C7 . . . . 34.4(3) ?
N1 C7 C8 O5 . . . . -41.6(4) ?
